data_7715082
loop_
_publ_author_name
'Salvarese, Nicola'
'Morellato, Nicol&#xf2;'
'Gobbi, Carolina'
'Gandin, Valentina'
'De Franco, Michele'
'Marzano, Cristina'
'Dolmella, Alessandro'
'Bolzati, Cristina'

_publ_section_title
;
 Synthesis, characterization and <i>in vitro</i> cytotoxicity of
 gallium(III)-dithiocarbamate complexes.
;
_journal_issue 10
_journal_name_full 'Dalton transactions (Cambridge, England : 2003)'
_journal_page_first 4526
_journal_page_last 4543
_journal_paper_doi 10.1039/d3dt03552b
_journal_volume 53
_journal_year 2024
_chemical_formula_moiety 'C18 H30 Ga N3 S6'
_chemical_formula_sum 'C18 H30 Ga N3 S6'
_chemical_formula_weight 550.53
_space_group_crystal_system monoclinic
_space_group_IT_number 14
_space_group_name_Hall '-P 2ybc'
_space_group_name_H-M_alt 'P 1 21/c 1'
_atom_sites_solution_hydrogens geom
_atom_sites_solution_primary direct
_atom_sites_solution_secondary difmap
_audit_creation_date 2013-11-07
_audit_creation_method
;
Olex2 1.2
(compiled 2013.09.17 svn.r2790 for OlexSys, GUI svn.r4601)
;
_audit_update_record
;
2023-10-23 deposited with the CCDC.	2024-01-25 downloaded from the CCDC.
;
_cell_angle_alpha 90.00
_cell_angle_beta 100.562(5)
_cell_angle_gamma 90.00
_cell_formula_units_Z 4
_cell_length_a 13.2161(6)
_cell_length_b 11.9598(4)
_cell_length_c 15.9645(9)
_cell_measurement_reflns_used 4496
_cell_measurement_temperature 129.8(3)
_cell_measurement_theta_max 31.9850
_cell_measurement_theta_min 2.3130
_cell_volume 2480.6(2)
_computing_cell_refinement
;
CrysAlisPro, Agilent Technologies,
Version 1.171.36.28 (release 01-02-2013 CrysAlis171 .NET)
(compiled Feb  1 2013,16:14:44)
;
_computing_data_collection
;
CrysAlisPro, Agilent Technologies,
Version 1.171.36.28 (release 01-02-2013 CrysAlis171 .NET)
(compiled Feb  1 2013,16:14:44)
;
_computing_data_reduction
;
CrysAlisPro, Agilent Technologies,
Version 1.171.36.28 (release 01-02-2013 CrysAlis171 .NET)
(compiled Feb  1 2013,16:14:44)
;
_computing_molecular_graphics
;
O. V. Dolomanov, L. J. Bourhis, R. J. Gildea, J. A. K. Howard and H. Puschmann,
OLEX2: a complete structure solution, refinement and analysis program.
J. Appl. Cryst. (2009). 42, 339-341.
;
_computing_publication_material
;
O. V. Dolomanov, L. J. Bourhis, R. J. Gildea, J. A. K. Howard and H. Puschmann,
OLEX2: a complete structure solution, refinement and analysis program.
J. Appl. Cryst. (2009). 42, 339-341.
;
_computing_structure_refinement
;
SHELX, G.M. Sheldrick, Acta Cryst.
(2008). A64, 112-122
;
_computing_structure_solution
;
SHELX, G.M. Sheldrick, Acta Cryst.
(2008). A64, 112-122
;
_diffrn_ambient_temperature 129.8(3)
_diffrn_detector_area_resol_mean 16.1274
_diffrn_measured_fraction_theta_full 0.9995
_diffrn_measured_fraction_theta_max 0.9305
_diffrn_measurement_details
;
#__ type_ start__ end____ width___ exp.time_
  1 omega  -43.00   47.00   0.2500    5.8700
omega____ theta____ kappa____ phi______ frames
    -       26.1072  -57.0000  -90.0000 360

#__ type_ start__ end____ width___ exp.time_
  2 omega   34.00   87.00   0.2500    5.8700
omega____ theta____ kappa____ phi______ frames
    -       26.1072  179.0000  -60.0000 212

#__ type_ start__ end____ width___ exp.time_
  3 omega  -41.00   52.00   0.2500    5.8700
omega____ theta____ kappa____ phi______ frames
    -       26.1072  -38.0000    0.0000 372

#__ type_ start__ end____ width___ exp.time_
  4 omega   -4.00   96.00   0.2500    5.8700
omega____ theta____ kappa____ phi______ frames
    -       26.1072   77.0000   30.0000 400

#__ type_ start__ end____ width___ exp.time_
  5 omega    6.00   95.00   0.2500    5.8700
omega____ theta____ kappa____ phi______ frames
    -       26.1072   57.0000 -180.0000 356

#__ type_ start__ end____ width___ exp.time_
  6 omega -102.00  -77.00   0.2500    5.8700
omega____ theta____ kappa____ phi______ frames
    -      -26.2634 -179.0000   30.0000 100

#__ type_ start__ end____ width___ exp.time_
  7 omega  -95.00   -5.00   0.2500    5.8700
omega____ theta____ kappa____ phi______ frames
    -      -26.2634  -57.0000  -90.0000 360
;
_diffrn_measurement_device_type 'Xcalibur, Eos, Gemini'
_diffrn_measurement_method '\w scans'
_diffrn_orient_matrix_UB_11 -0.0252895000
_diffrn_orient_matrix_UB_12 0.0317663000
_diffrn_orient_matrix_UB_13 -0.0351599000
_diffrn_orient_matrix_UB_21 0.0484161000
_diffrn_orient_matrix_UB_22 0.0155808000
_diffrn_orient_matrix_UB_23 -0.0095973000
_diffrn_orient_matrix_UB_31 -0.0010607000
_diffrn_orient_matrix_UB_32 -0.0476401000
_diffrn_orient_matrix_UB_33 -0.0266317000
_diffrn_radiation_monochromator graphite
_diffrn_radiation_type 'Mo K\a'
_diffrn_radiation_wavelength 0.7107
_diffrn_reflns_av_R_equivalents 0.0587
_diffrn_reflns_av_unetI/netI 0.0536
_diffrn_reflns_limit_h_max 19
_diffrn_reflns_limit_h_min -19
_diffrn_reflns_limit_k_max 17
_diffrn_reflns_limit_k_min -17
_diffrn_reflns_limit_l_max 22
_diffrn_reflns_limit_l_min -23
_diffrn_reflns_number 31922
_diffrn_reflns_theta_full 30.01
_diffrn_reflns_theta_max 32.29
_diffrn_reflns_theta_min 2.14
_diffrn_source 'Enhance (Mo) X-ray Source'
_diffrn_standards_decay_% 0.0(1)
_diffrn_standards_interval_count 50
_diffrn_standards_number 2
_exptl_absorpt_coefficient_mu 1.625
_exptl_absorpt_correction_T_max 1.00000
_exptl_absorpt_correction_T_min 0.66025
_exptl_absorpt_correction_type multi-scan
_exptl_absorpt_process_details
;
CrysAlisPro, Agilent Technologies,
Version 1.171.36.28 (release 01-02-2013 CrysAlis171 .NET)
(compiled Feb  1 2013,16:14:44)
Empirical absorption correction using spherical harmonics,
 implemented in SCALE3 ABSPACK scaling algorithm.
;
_exptl_crystal_colour colourless
_exptl_crystal_colour_lustre clear
_exptl_crystal_colour_modifier light
_exptl_crystal_colour_primary colourless
_exptl_crystal_density_diffrn 1.474
_exptl_crystal_density_method 'not measured'
_exptl_crystal_F_000 1144
_exptl_crystal_size_max 0.22
_exptl_crystal_size_mid 0.20
_exptl_crystal_size_min 0.10
_refine_diff_density_max 0.805
_refine_diff_density_min -0.669
_refine_diff_density_rms 0.101
_refine_ls_extinction_method none
_refine_ls_goodness_of_fit_ref 1.026
_refine_ls_hydrogen_treatment constr
_refine_ls_matrix_type full
_refine_ls_number_parameters 253
_refine_ls_number_reflns 8186
_refine_ls_number_restraints 0
_refine_ls_restrained_S_all 1.026
_refine_ls_R_factor_all 0.0776
_refine_ls_R_factor_gt 0.0441
_refine_ls_shift/su_max 0.001
_refine_ls_shift/su_mean 0.000
_refine_ls_structure_factor_coef Fsqd
_refine_ls_weighting_details 'calc w=1/[\s^2^(Fo^2^)+(0.0415P)^2^+0.4333P] where P=(Fo^2^+2Fc^2^)/3'
_refine_ls_weighting_scheme calc
_refine_ls_wR_factor_gt 0.0946
_refine_ls_wR_factor_ref 0.1105
_reflns_number_gt 5526
_reflns_number_total 8186
_reflns_threshold_expression >2sigma(I)
_cod_data_source_file d3dt03552b2.cif
_cod_data_source_block exp_573
_cod_depositor_comments 'Adding full bibliography for 7715079--7715083.cif.'
_cod_database_code 7715082

loop_
_space_group_symop_id
_space_group_symop_operation_xyz
1 'x, y, z'
2 '-x, y+1/2, -z+1/2'
3 '-x, -y, -z'
4 'x, -y-1/2, z-1/2'

loop_
_atom_site_label
_atom_site_type_symbol
_atom_site_fract_x
_atom_site_fract_y
_atom_site_fract_z
_atom_site_U_iso_or_equiv
_atom_site_adp_type
_atom_site_occupancy
_atom_site_symmetry_multiplicity
_atom_site_calc_flag
_atom_site_disorder_assembly
_atom_site_disorder_group
_atom_site_refinement_flags_posn
Ga1 Ga 0.251449(19) 0.52603(2) 0.251462(16) 0.01704(7) Uani 1 1 d . . .
S1 S 0.28140(5) 0.50666(5) 0.40692(4) 0.02068(13) Uani 1 1 d . . .
S2 S 0.39035(4) 0.39373(5) 0.28776(4) 0.01982(12) Uani 1 1 d . . .
S3 S 0.10909(4) 0.39660(5) 0.22453(4) 0.01972(12) Uani 1 1 d . . .
S4 S 0.21939(5) 0.49146(5) 0.09802(4) 0.02001(13) Uani 1 1 d . . .
S5 S 0.13954(4) 0.68755(5) 0.24624(4) 0.01985(12) Uani 1 1 d . . .
S6 S 0.35888(4) 0.68745(5) 0.23869(4) 0.02014(13) Uani 1 1 d . . .
N1 N 0.43447(16) 0.35946(16) 0.45582(13) 0.0222(4) Uani 1 1 d . . .
N2 N 0.05051(16) 0.36444(16) 0.05724(13) 0.0224(4) Uani 1 1 d . . .
N3 N 0.24458(15) 0.87450(16) 0.22651(13) 0.0213(4) Uani 1 1 d . . .
C1 C 0.37604(17) 0.41266(18) 0.39235(15) 0.0184(4) Uani 1 1 d . . .
C2 C 0.4241(2) 0.3726(2) 0.54548(15) 0.0253(5) Uani 1 1 d . . .
H2A H 0.3702 0.4264 0.5494 0.030 Uiso 1 1 calc . . R
H2B H 0.4880 0.4010 0.5782 0.030 Uiso 1 1 calc . . R
C3 C 0.3980(2) 0.2617(2) 0.58232(17) 0.0297(6) Uani 1 1 d . . .
H3A H 0.3304 0.2377 0.5537 0.036 Uiso 1 1 calc . . R
H3B H 0.3959 0.2711 0.6423 0.036 Uiso 1 1 calc . . R
C4 C 0.4769(2) 0.1726(2) 0.57214(17) 0.0323(6) Uani 1 1 d . . .
H4A H 0.5424 0.1910 0.6077 0.039 Uiso 1 1 calc . . R
H4B H 0.4546 0.1010 0.5907 0.039 Uiso 1 1 calc . . R
C5 C 0.4899(2) 0.1643(2) 0.47989(18) 0.0329(6) Uani 1 1 d . . .
H5A H 0.4272 0.1352 0.4458 0.040 Uiso 1 1 calc . . R
H5B H 0.5452 0.1124 0.4757 0.040 Uiso 1 1 calc . . R
C6 C 0.5145(2) 0.2777(2) 0.44474(17) 0.0293(6) Uani 1 1 d . . .
H6A H 0.5810 0.3034 0.4745 0.035 Uiso 1 1 calc . . R
H6B H 0.5176 0.2707 0.3847 0.035 Uiso 1 1 calc . . R
C7 C 0.11839(17) 0.41105(18) 0.11849(15) 0.0181(4) Uani 1 1 d . . .
C8 C 0.0631(2) 0.3611(2) -0.03219(16) 0.0266(5) Uani 1 1 d . . .
H8A H 0.1186 0.4106 -0.0405 0.032 Uiso 1 1 calc . . R
H8B H 0.0003 0.3863 -0.0687 0.032 Uiso 1 1 calc . . R
C9 C 0.0874(2) 0.2418(2) -0.05537(18) 0.0340(6) Uani 1 1 d . . .
H9A H 0.0905 0.2379 -0.1155 0.041 Uiso 1 1 calc . . R
H9B H 0.1541 0.2201 -0.0233 0.041 Uiso 1 1 calc . . R
C10 C 0.0055(2) 0.1613(2) -0.03580(19) 0.0388(7) Uani 1 1 d . . .
H10A H -0.0586 0.1754 -0.0748 0.047 Uiso 1 1 calc . . R
H10B H 0.0265 0.0852 -0.0450 0.047 Uiso 1 1 calc . . R
C11 C -0.0121(2) 0.1728(2) 0.05512(19) 0.0361(7) Uani 1 1 d . . .
H11A H -0.0695 0.1260 0.0632 0.043 Uiso 1 1 calc . . R
H11B H 0.0486 0.1478 0.0943 0.043 Uiso 1 1 calc . . R
C12 C -0.0347(2) 0.2934(2) 0.07400(17) 0.0275(6) Uani 1 1 d . . .
H12A H -0.0986 0.3168 0.0383 0.033 Uiso 1 1 calc . . R
H12B H -0.0420 0.3009 0.1331 0.033 Uiso 1 1 calc . . R
C13 C 0.24721(17) 0.7645(2) 0.23595(13) 0.0184(4) Uani 1 1 d . . .
C14 C 0.15059(18) 0.9418(2) 0.22360(16) 0.0239(5) Uani 1 1 d . . .
H14A H 0.0949 0.8938 0.2339 0.029 Uiso 1 1 calc . . R
H14B H 0.1307 0.9744 0.1674 0.029 Uiso 1 1 calc . . R
C15 C 0.1676(2) 1.0333(2) 0.28931(19) 0.0336(6) Uani 1 1 d . . .
H15A H 0.1809 1.0006 0.3459 0.040 Uiso 1 1 calc . . R
H15B H 0.1060 1.0788 0.2842 0.040 Uiso 1 1 calc . . R
C16 C 0.2583(2) 1.1066(2) 0.2775(2) 0.0375(7) Uani 1 1 d . . .
H16A H 0.2719 1.1612 0.3231 0.045 Uiso 1 1 calc . . R
H16B H 0.2417 1.1465 0.2238 0.045 Uiso 1 1 calc . . R
C17 C 0.3538(2) 1.0347(2) 0.2780(2) 0.0358(7) Uani 1 1 d . . .
H17A H 0.4091 1.0812 0.2653 0.043 Uiso 1 1 calc . . R
H17B H 0.3757 1.0032 0.3345 0.043 Uiso 1 1 calc . . R
C18 C 0.3335(2) 0.9415(2) 0.21401(19) 0.0298(6) Uani 1 1 d . . .
H18A H 0.3207 0.9727 0.1570 0.036 Uiso 1 1 calc . . R
H18B H 0.3937 0.8939 0.2195 0.036 Uiso 1 1 calc . . R

loop_
_atom_site_aniso_label
_atom_site_aniso_U_11
_atom_site_aniso_U_22
_atom_site_aniso_U_33
_atom_site_aniso_U_23
_atom_site_aniso_U_13
_atom_site_aniso_U_12
Ga1 0.01701(13) 0.01640(13) 0.01768(13) -0.00047(10) 0.00305(9) -0.00027(10)
S1 0.0221(3) 0.0221(3) 0.0184(3) -0.0008(2) 0.0053(2) 0.0031(2)
S2 0.0211(3) 0.0216(3) 0.0171(3) -0.0010(2) 0.0043(2) 0.0028(2)
S3 0.0214(3) 0.0199(3) 0.0179(3) 0.0010(2) 0.0038(2) -0.0036(2)
S4 0.0211(3) 0.0212(3) 0.0182(3) -0.0003(2) 0.0050(2) -0.0025(2)
S5 0.0172(3) 0.0171(3) 0.0257(3) -0.0010(2) 0.0053(2) -0.0009(2)
S6 0.0168(3) 0.0184(3) 0.0253(3) -0.0010(2) 0.0042(2) -0.0014(2)
N1 0.0284(11) 0.0210(10) 0.0169(10) 0.0014(8) 0.0034(8) 0.0066(8)
N2 0.0282(11) 0.0199(10) 0.0186(10) 0.0001(8) 0.0031(8) -0.0046(8)
N3 0.0201(10) 0.0174(10) 0.0269(11) -0.0039(8) 0.0057(8) -0.0024(8)
C1 0.0223(11) 0.0146(10) 0.0180(11) -0.0011(8) 0.0030(9) -0.0022(9)
C2 0.0372(14) 0.0232(12) 0.0149(11) 0.0001(9) 0.0032(10) 0.0032(10)
C3 0.0339(14) 0.0327(14) 0.0212(13) 0.0046(11) 0.0013(10) -0.0040(11)
C4 0.0432(16) 0.0229(13) 0.0267(14) 0.0048(11) -0.0049(11) -0.0019(12)
C5 0.0456(17) 0.0218(13) 0.0268(14) -0.0036(10) -0.0056(12) 0.0090(12)
C6 0.0312(14) 0.0332(14) 0.0234(13) 0.0007(11) 0.0046(10) 0.0122(11)
C7 0.0208(11) 0.0134(10) 0.0193(11) 0.0006(8) 0.0014(9) 0.0027(8)
C8 0.0349(14) 0.0250(13) 0.0186(12) -0.0007(10) 0.0011(10) -0.0032(10)
C9 0.0456(17) 0.0312(14) 0.0234(14) -0.0062(11) 0.0017(12) 0.0083(13)
C10 0.061(2) 0.0185(13) 0.0331(16) -0.0061(11) -0.0010(14) 0.0000(13)
C11 0.0509(18) 0.0226(13) 0.0318(15) 0.0006(11) -0.0001(13) -0.0094(12)
C12 0.0286(13) 0.0246(13) 0.0279(14) -0.0016(10) 0.0014(10) -0.0092(10)
C13 0.0217(11) 0.0205(11) 0.0126(11) -0.0004(8) 0.0019(8) -0.0022(9)
C14 0.0227(12) 0.0200(12) 0.0280(13) -0.0020(10) 0.0020(10) 0.0008(10)
C15 0.0341(15) 0.0265(14) 0.0388(16) -0.0085(12) 0.0034(12) 0.0069(12)
C16 0.0334(15) 0.0171(12) 0.0555(19) -0.0080(12) -0.0089(13) 0.0015(11)
C17 0.0250(14) 0.0202(13) 0.057(2) -0.0050(12) -0.0058(13) -0.0031(10)
C18 0.0278(13) 0.0231(13) 0.0411(16) 0.0011(11) 0.0130(12) -0.0067(11)

loop_
_atom_type_symbol
_atom_type_description
_atom_type_scat_dispersion_real
_atom_type_scat_dispersion_imag
_atom_type_scat_source
C C 0.0033 0.0016 'International Tables Vol C Tables 4.2.6.8 and 6.1.1.4'
H H 0.0000 0.0000 'International Tables Vol C Tables 4.2.6.8 and 6.1.1.4'
N N 0.0061 0.0033 'International Tables Vol C Tables 4.2.6.8 and 6.1.1.4'
S S 0.1246 0.1234 'International Tables Vol C Tables 4.2.6.8 and 6.1.1.4'
Ga Ga 0.2307 1.6083 'International Tables Vol C Tables 4.2.6.8 and 6.1.1.4'

loop_
_geom_angle_atom_site_label_1
_geom_angle_atom_site_label_2
_geom_angle_atom_site_label_3
_geom_angle
_geom_angle_site_symmetry_1
_geom_angle_site_symmetry_3
_geom_angle_publ_flag
S2 Ga1 S1 73.76(2) . . ?
S2 Ga1 S3 98.99(2) . . ?
S2 Ga1 S4 96.56(2) . . ?
S2 Ga1 S5 164.41(2) . . ?
S2 Ga1 S6 96.36(2) . . ?
S3 Ga1 S1 95.49(2) . . ?
S3 Ga1 S4 74.13(2) . . ?
S3 Ga1 S5 93.10(2) . . ?
S3 Ga1 S6 160.77(2) . . ?
S4 Ga1 S1 164.82(2) . . ?
S5 Ga1 S1 95.41(2) . . ?
S5 Ga1 S4 96.19(2) . . ?
S5 Ga1 S6 74.10(2) . . ?
S6 Ga1 S1 99.89(2) . . ?
S6 Ga1 S4 92.69(2) . . ?
C1 S1 Ga1 84.94(8) . . ?
C1 S2 Ga1 86.16(8) . . ?
C7 S3 Ga1 85.26(8) . . ?
C7 S4 Ga1 84.40(8) . . ?
C13 S5 Ga1 85.41(8) . . ?
C13 S6 Ga1 85.23(8) . . ?
C1 N1 C2 123.3(2) . . ?
C1 N1 C6 124.0(2) . . ?
C2 N1 C6 112.63(19) . . ?
C7 N2 C8 123.2(2) . . ?
C7 N2 C12 123.1(2) . . ?
C8 N2 C12 112.80(19) . . ?
C13 N3 C14 123.4(2) . . ?
C13 N3 C18 123.6(2) . . ?
C18 N3 C14 112.92(19) . . ?
S1 C1 S2 115.14(13) . . ?
N1 C1 S1 123.11(18) . . ?
N1 C1 S2 121.75(18) . . ?
N1 C2 H2A 109.5 . . ?
N1 C2 H2B 109.5 . . ?
N1 C2 C3 110.6(2) . . ?
H2A C2 H2B 108.1 . . ?
C3 C2 H2A 109.5 . . ?
C3 C2 H2B 109.5 . . ?
C2 C3 H3A 109.4 . . ?
C2 C3 H3B 109.4 . . ?
C2 C3 C4 111.3(2) . . ?
H3A C3 H3B 108.0 . . ?
C4 C3 H3A 109.4 . . ?
C4 C3 H3B 109.4 . . ?
C3 C4 H4A 109.5 . . ?
C3 C4 H4B 109.5 . . ?
H4A C4 H4B 108.1 . . ?
C5 C4 C3 110.6(2) . . ?
C5 C4 H4A 109.5 . . ?
C5 C4 H4B 109.5 . . ?
C4 C5 H5A 109.3 . . ?
C4 C5 H5B 109.3 . . ?
C4 C5 C6 111.6(2) . . ?
H5A C5 H5B 108.0 . . ?
C6 C5 H5A 109.3 . . ?
C6 C5 H5B 109.3 . . ?
N1 C6 C5 109.9(2) . . ?
N1 C6 H6A 109.7 . . ?
N1 C6 H6B 109.7 . . ?
C5 C6 H6A 109.7 . . ?
C5 C6 H6B 109.7 . . ?
H6A C6 H6B 108.2 . . ?
S4 C7 S3 115.97(13) . . ?
N2 C7 S3 121.43(18) . . ?
N2 C7 S4 122.59(18) . . ?
N2 C8 H8A 109.9 . . ?
N2 C8 H8B 109.9 . . ?
N2 C8 C9 109.1(2) . . ?
H8A C8 H8B 108.3 . . ?
C9 C8 H8A 109.9 . . ?
C9 C8 H8B 109.9 . . ?
C8 C9 H9A 109.5 . . ?
C8 C9 H9B 109.5 . . ?
H9A C9 H9B 108.1 . . ?
C10 C9 C8 110.7(2) . . ?
C10 C9 H9A 109.5 . . ?
C10 C9 H9B 109.5 . . ?
C9 C10 H10A 109.2 . . ?
C9 C10 H10B 109.2 . . ?
H10A C10 H10B 107.9 . . ?
C11 C10 C9 112.2(2) . . ?
C11 C10 H10A 109.2 . . ?
C11 C10 H10B 109.2 . . ?
C10 C11 H11A 109.6 . . ?
C10 C11 H11B 109.6 . . ?
H11A C11 H11B 108.1 . . ?
C12 C11 C10 110.3(2) . . ?
C12 C11 H11A 109.6 . . ?
C12 C11 H11B 109.6 . . ?
N2 C12 C11 109.1(2) . . ?
N2 C12 H12A 109.9 . . ?
N2 C12 H12B 109.9 . . ?
C11 C12 H12A 109.9 . . ?
C11 C12 H12B 109.9 . . ?
H12A C12 H12B 108.3 . . ?
S5 C13 S6 115.23(13) . . ?
N3 C13 S5 122.37(18) . . ?
N3 C13 S6 122.40(17) . . ?
N3 C14 H14A 109.4 . . ?
N3 C14 H14B 109.4 . . ?
N3 C14 C15 111.0(2) . . ?
H14A C14 H14B 108.0 . . ?
C15 C14 H14A 109.4 . . ?
C15 C14 H14B 109.4 . . ?
C14 C15 H15A 109.5 . . ?
C14 C15 H15B 109.5 . . ?
C14 C15 C16 110.6(2) . . ?
H15A C15 H15B 108.1 . . ?
C16 C15 H15A 109.5 . . ?
C16 C15 H15B 109.5 . . ?
C15 C16 H16A 109.6 . . ?
C15 C16 H16B 109.6 . . ?
C15 C16 C17 110.1(2) . . ?
H16A C16 H16B 108.2 . . ?
C17 C16 H16A 109.6 . . ?
C17 C16 H16B 109.6 . . ?
C16 C17 H17A 109.3 . . ?
C16 C17 H17B 109.3 . . ?
H17A C17 H17B 107.9 . . ?
C18 C17 C16 111.7(2) . . ?
C18 C17 H17A 109.3 . . ?
C18 C17 H17B 109.3 . . ?
N3 C18 C17 111.1(2) . . ?
N3 C18 H18A 109.4 . . ?
N3 C18 H18B 109.4 . . ?
C17 C18 H18A 109.4 . . ?
C17 C18 H18B 109.4 . . ?
H18A C18 H18B 108.0 . . ?

loop_
_geom_bond_atom_site_label_1
_geom_bond_atom_site_label_2
_geom_bond_distance
_geom_bond_site_symmetry_2
_geom_bond_publ_flag
Ga1 S1 2.4515(7) . ?
Ga1 S2 2.4124(6) . ?
Ga1 S3 2.4134(6) . ?
Ga1 S4 2.4435(7) . ?
Ga1 S5 2.4251(6) . ?
Ga1 S6 2.4270(6) . ?
S1 C1 1.729(2) . ?
S2 C1 1.729(2) . ?
S3 C7 1.728(2) . ?
S4 C7 1.724(2) . ?
S5 C13 1.728(2) . ?
S6 C13 1.734(2) . ?
N1 C1 1.319(3) . ?
N1 C2 1.471(3) . ?
N1 C6 1.475(3) . ?
N2 C7 1.323(3) . ?
N2 C8 1.468(3) . ?
N2 C12 1.473(3) . ?
N3 C13 1.324(3) . ?
N3 C14 1.473(3) . ?
N3 C18 1.465(3) . ?
C2 H2A 0.9700 . ?
C2 H2B 0.9700 . ?
C2 C3 1.516(3) . ?
C3 H3A 0.9700 . ?
C3 H3B 0.9700 . ?
C3 C4 1.520(4) . ?
C4 H4A 0.9700 . ?
C4 H4B 0.9700 . ?
C4 C5 1.517(4) . ?
C5 H5A 0.9700 . ?
C5 H5B 0.9700 . ?
C5 C6 1.525(4) . ?
C6 H6A 0.9700 . ?
C6 H6B 0.9700 . ?
C8 H8A 0.9700 . ?
C8 H8B 0.9700 . ?
C8 C9 1.524(3) . ?
C9 H9A 0.9700 . ?
C9 H9B 0.9700 . ?
C9 C10 1.522(4) . ?
C10 H10A 0.9700 . ?
C10 H10B 0.9700 . ?
C10 C11 1.518(4) . ?
C11 H11A 0.9700 . ?
C11 H11B 0.9700 . ?
C11 C12 1.515(3) . ?
C12 H12A 0.9700 . ?
C12 H12B 0.9700 . ?
C14 H14A 0.9700 . ?
C14 H14B 0.9700 . ?
C14 C15 1.504(3) . ?
C15 H15A 0.9700 . ?
C15 H15B 0.9700 . ?
C15 C16 1.525(4) . ?
C16 H16A 0.9700 . ?
C16 H16B 0.9700 . ?
C16 C17 1.525(4) . ?
C17 H17A 0.9700 . ?
C17 H17B 0.9700 . ?
C17 C18 1.502(4) . ?
C18 H18A 0.9700 . ?
C18 H18B 0.9700 . ?
